data_7109763
loop_
_publ_author_name
'Ramya Raghunathan'
'Elango Kumarasamy'
'Akila Iyer'
'Angel Ugrinov'
'J. Sivaguru'

_publ_section_title
;
 Intramolecular Paterno-Buchi reaction of atropisomeric alpha-oxoamides in
 solution and in the solid-state
;
_journal_name_full Chem.Commun.
_journal_page_first 8713
_journal_paper_doi 10.1039/c3cc44281k
_journal_volume 49
_journal_year 2013
_chemical_absolute_configuration ad
_chemical_formula_moiety 'C26 H31 N O3'
_chemical_formula_sum 'C26 H31 N O3'
_chemical_formula_weight 405.52
_chemical_name_systematic
;
 ?
;
_space_group_IT_number 4
_space_group_name_Hall 'P 2yb'
_symmetry_cell_setting monoclinic
_symmetry_space_group_name_Hall 'P 2yb'
_symmetry_space_group_name_H-M 'P 1 21 1'
_atom_sites_solution_hydrogens geom
_atom_sites_solution_primary direct
_atom_sites_solution_secondary difmap
_audit_creation_method SHELXL-97
_cell_angle_alpha 90.00
_cell_angle_beta 106.817(2)
_cell_angle_gamma 90.00
_cell_formula_units_Z 2
_cell_length_a 9.4836(3)
_cell_length_b 11.0788(3)
_cell_length_c 11.5270(4)
_cell_measurement_reflns_used 8394
_cell_measurement_temperature 100(2)
_cell_measurement_theta_max 68.00
_cell_measurement_theta_min 4.01
_cell_volume 1159.31(6)
_computing_cell_refinement 'Bruker SAINT'
_computing_data_collection 'Bruker APEX2'
_computing_data_reduction 'Bruker SAINT'
_computing_molecular_graphics 'Bruker SHELXTL'
_computing_publication_material 'Bruker SHELXTL'
_computing_structure_refinement 'SHELXL-97 (Sheldrick, 2008)'
_computing_structure_solution 'SHELXS-97 (Sheldrick, 2008)'
_diffrn_ambient_temperature 100(2)
_diffrn_measured_fraction_theta_full 0.985
_diffrn_measured_fraction_theta_max 0.985
_diffrn_measurement_device_type 'Bruker APEX-II CCD'
_diffrn_measurement_method '\f and \w scans'
_diffrn_radiation_monochromator graphite
_diffrn_radiation_source 'fine-focus sealed tube'
_diffrn_radiation_type CuK\a
_diffrn_radiation_wavelength 1.54178
_diffrn_reflns_av_R_equivalents 0.0301
_diffrn_reflns_av_sigmaI/netI 0.0245
_diffrn_reflns_limit_h_max 11
_diffrn_reflns_limit_h_min -11
_diffrn_reflns_limit_k_max 13
_diffrn_reflns_limit_k_min -13
_diffrn_reflns_limit_l_max 13
_diffrn_reflns_limit_l_min -13
_diffrn_reflns_number 16291
_diffrn_reflns_theta_full 68.07
_diffrn_reflns_theta_max 68.07
_diffrn_reflns_theta_min 4.01
_exptl_absorpt_coefficient_mu 0.594
_exptl_absorpt_correction_T_max 0.9512
_exptl_absorpt_correction_T_min 0.0875
_exptl_absorpt_correction_type multi-scan
_exptl_absorpt_process_details 'Acta Cryst (1995). A51, 33-38'
_exptl_crystal_colour colourless
_exptl_crystal_density_diffrn 1.162
_exptl_crystal_density_method 'not measured'
_exptl_crystal_description rod
_exptl_crystal_F_000 436
_exptl_crystal_size_max 0.21
_exptl_crystal_size_mid 0.09
_exptl_crystal_size_min 0.08
_refine_diff_density_max 0.169
_refine_diff_density_min -0.184
_refine_diff_density_rms 0.039
_refine_ls_abs_structure_details 'Flack H D (1983), Acta Cryst. A39, 876-881'
_refine_ls_abs_structure_Flack -0.1(3)
_refine_ls_extinction_method none
_refine_ls_goodness_of_fit_ref 1.213
_refine_ls_hydrogen_treatment constr
_refine_ls_matrix_type full
_refine_ls_number_parameters 368
_refine_ls_number_reflns 4117
_refine_ls_number_restraints 441
_refine_ls_restrained_S_all 1.181
_refine_ls_R_factor_all 0.0538
_refine_ls_R_factor_gt 0.0513
_refine_ls_shift/su_max 0.000
_refine_ls_shift/su_mean 0.000
_refine_ls_structure_factor_coef Fsqd
_refine_ls_weighting_details 'calc w=1/[\s^2^(Fo^2^)+(0.0054P)^2^+0.8303P] where P=(Fo^2^+2Fc^2^)/3'
_refine_ls_weighting_scheme calc
_refine_ls_wR_factor_gt 0.1100
_refine_ls_wR_factor_ref 0.1113
_reflns_number_gt 3957
_reflns_number_total 4117
_reflns_threshold_expression >2sigma(I)
_cod_data_source_file c3cc44281k.txt
_cod_data_source_block (S,S,P)_2a
_cod_original_sg_symbol_H-M P2(1)
_cod_database_code 7109763

loop_
_symmetry_equiv_pos_as_xyz
'x, y, z'
'-x, y+1/2, -z'

loop_
_atom_site_label
_atom_site_type_symbol
_atom_site_fract_x
_atom_site_fract_y
_atom_site_fract_z
_atom_site_U_iso_or_equiv
_atom_site_adp_type
_atom_site_occupancy
_atom_site_symmetry_multiplicity
_atom_site_calc_flag
_atom_site_refinement_flags
_atom_site_disorder_assembly
_atom_site_disorder_group
O1 O 0.4293(2) 0.96509(16) 0.46294(17) 0.0392(5) Uani 1 1 d U B .
O2 O 0.4372(2) 0.79802(16) 0.21281(15) 0.0394(5) Uani 1 1 d U . .
O3 O 0.7810(3) 0.7193(2) 0.39435(19) 0.0762(9) Uani 1 1 d U C .
N1 N 0.6167(3) 0.85425(18) 0.43021(18) 0.0292(5) Uani 1 1 d U B .
C1 C 0.8208(4) 1.0619(3) 0.3935(3) 0.0451(8) Uani 1 1 d U . .
C3 C 0.8428(4) 0.8964(3) 0.7473(2) 0.0438(8) Uani 1 1 d U C .
C4 C 0.7389(3) 0.8590(2) 0.6427(2) 0.0313(6) Uani 1 1 d U C .
H4 H 0.6714 0.7973 0.6479 0.038 Uiso 1 1 calc R . .
C5 C 0.7298(3) 0.9086(2) 0.5300(2) 0.0288(5) Uani 1 1 d U . .
C6 C 0.6552(4) 0.7538(2) 0.3708(2) 0.0428(8) Uani 1 1 d U . .
C7 C 0.5251(4) 0.6968(2) 0.2791(2) 0.0459(8) Uani 1 1 d U B .
C8 C 0.5631(5) 0.6035(3) 0.2003(3) 0.0576(10) Uani 1 1 d U . .
C11 C 0.4046(4) 0.6738(2) 0.3425(3) 0.0531(9) Uani 1 1 d U . .
H11A H 0.4422 0.6562 0.4303 0.064 Uiso 1 1 calc R B .
H11B H 0.3272 0.6159 0.3003 0.064 Uiso 1 1 calc R . .
C12 C 0.9390(4) 0.9858(3) 0.7322(3) 0.0505(8) Uani 1 1 d U C .
H12 H 1.0133 1.0140 0.8012 0.061 Uiso 1 1 calc R . .
C13 C 0.9301(4) 1.0350(3) 0.6201(3) 0.0439(7) Uani 1 1 d U . .
H13 H 0.9994 1.0953 0.6150 0.053 Uiso 1 1 calc R C .
C14 C 0.8240(3) 1.0000(2) 0.5141(2) 0.0342(6) Uani 1 1 d U C .
C15 C 0.4692(3) 0.8850(2) 0.4082(2) 0.0331(6) Uani 1 1 d U . .
C16 C 0.3670(3) 0.8078(3) 0.3111(2) 0.0387(7) Uani 1 1 d U B .
C17 C 0.2124(4) 0.8509(3) 0.2707(3) 0.0569(9) Uani 1 1 d U . .
H17A H 0.2094 0.9322 0.2364 0.085 Uiso 1 1 calc R B .
H17B H 0.1723 0.8531 0.3400 0.085 Uiso 1 1 calc R . .
H17C H 0.1534 0.7960 0.2089 0.085 Uiso 1 1 calc R . .
C18 C 0.5706(4) 0.5324(3) 0.0061(3) 0.0484(8) Uani 1 1 d U . .
H18 H 0.5323 0.5366 -0.0796 0.058 Uiso 1 1 calc R A 1
C19 C 0.5342(3) 0.6199(3) 0.0781(2) 0.0395(7) Uani 1 1 d U B .
H19 H 0.4885 0.6924 0.0421 0.047 Uiso 1 1 calc R . .
C20 C 0.8542(5) 0.8415(3) 0.8717(3) 0.0580(10) Uani 1 1 d U . .
C9 C 0.6775(8) 0.5062(4) 0.2611(5) 0.0300(14) Uani 0.543(7) 1 d PU B 1
H9 H 0.7211 0.5070 0.3464 0.036 Uiso 0.543(7) 1 calc PR B 1
C23A C 0.7163(7) 0.4183(4) 0.1912(5) 0.0321(14) Uani 0.543(7) 1 d PU B 1
H23A H 0.7723 0.3507 0.2298 0.038 Uiso 0.543(7) 1 calc PR B 1
C10 C 0.6753(9) 0.4264(6) 0.0666(6) 0.0373(15) Uani 0.543(7) 1 d PU B 1
H10 H 0.7095 0.3697 0.0191 0.045 Uiso 0.543(7) 1 calc PR B 1
C9B C 0.5743(9) 0.4904(5) 0.2411(5) 0.0280(16) Uani 0.457(7) 1 d PU B 2
H9B H 0.5619 0.4703 0.3176 0.034 Uiso 0.457(7) 1 calc PR B 2
C23B C 0.6053(9) 0.4033(6) 0.1649(5) 0.040(2) Uani 0.457(7) 1 d PU B 2
H23B H 0.6337 0.3247 0.1959 0.048 Uiso 0.457(7) 1 calc PR B 2
C10B C 0.5961(9) 0.4276(7) 0.0467(6) 0.0310(16) Uani 0.457(7) 1 d PU B 2
H10B H 0.6091 0.3644 -0.0050 0.037 Uiso 0.457(7) 1 calc PR B 2
C24A C 0.9747(6) 1.0237(5) 0.3732(5) 0.0355(13) Uani 0.517(4) 1 d PU C 3
H24A H 0.9783 0.9358 0.3654 0.053 Uiso 0.517(4) 1 calc PR C 3
H24B H 1.0556 1.0503 0.4425 0.053 Uiso 0.517(4) 1 calc PR C 3
H24C H 0.9843 1.0617 0.2991 0.053 Uiso 0.517(4) 1 calc PR C 3
C25A C 0.7051(6) 1.0526(5) 0.2934(5) 0.0372(14) Uani 0.517(4) 1 d PU C 3
H25A H 0.7180 1.1088 0.2315 0.056 Uiso 0.517(4) 1 calc PR C 3
H25B H 0.6143 1.0725 0.3135 0.056 Uiso 0.517(4) 1 calc PR C 3
H25C H 0.6989 0.9699 0.2621 0.056 Uiso 0.517(4) 1 calc PR C 3
C26A C 0.8517(7) 1.2100(5) 0.4254(5) 0.0404(15) Uani 0.517(4) 1 d PU C 3
H26A H 0.8622 1.2522 0.3536 0.061 Uiso 0.517(4) 1 calc PR C 3
H26B H 0.9423 1.2195 0.4923 0.061 Uiso 0.517(4) 1 calc PR C 3
H26C H 0.7686 1.2443 0.4488 0.061 Uiso 0.517(4) 1 calc PR C 3
C24B C 0.7948(7) 0.9599(6) 0.2809(5) 0.0386(15) Uani 0.483(4) 1 d PU C 4
H24D H 0.6948 0.9270 0.2624 0.058 Uiso 0.483(4) 1 calc PR C 4
H24E H 0.8665 0.8943 0.3062 0.058 Uiso 0.483(4) 1 calc PR C 4
H24F H 0.8079 0.9990 0.2084 0.058 Uiso 0.483(4) 1 calc PR C 4
C25B C 0.6643(6) 1.1313(5) 0.3471(5) 0.0320(14) Uani 0.483(4) 1 d PU C 4
H25D H 0.6504 1.1608 0.2644 0.048 Uiso 0.483(4) 1 calc PR C 4
H25E H 0.6633 1.1996 0.4008 0.048 Uiso 0.483(4) 1 calc PR C 4
H25F H 0.5845 1.0753 0.3479 0.048 Uiso 0.483(4) 1 calc PR C 4
C26B C 0.9345(6) 1.1343(6) 0.3899(5) 0.0361(15) Uani 0.483(4) 1 d PU C 4
H26D H 0.9194 1.1637 0.3070 0.054 Uiso 0.483(4) 1 calc PR C 4
H26E H 1.0268 1.0886 0.4157 0.054 Uiso 0.483(4) 1 calc PR C 4
H26F H 0.9396 1.2031 0.4444 0.054 Uiso 0.483(4) 1 calc PR C 4
C2A C 1.0365(7) 0.7794(5) 0.9220(5) 0.0342(15) Uani 0.501(6) 1 d PU D 5
H2A1 H 1.0512 0.7406 1.0010 0.051 Uiso 0.501(6) 1 calc PR D 5
H2A2 H 1.1090 0.8441 0.9293 0.051 Uiso 0.501(6) 1 calc PR D 5
H2A3 H 1.0489 0.7195 0.8631 0.051 Uiso 0.501(6) 1 calc PR D 5
C22A C 0.7702(7) 0.7270(6) 0.8647(5) 0.0396(17) Uani 0.501(6) 1 d PU D 5
H22A H 0.8008 0.6699 0.8117 0.059 Uiso 0.501(6) 1 calc PR D 5
H22B H 0.6646 0.7435 0.8319 0.059 Uiso 0.501(6) 1 calc PR D 5
H22C H 0.7899 0.6922 0.9460 0.059 Uiso 0.501(6) 1 calc PR D 5
C21A C 0.8467(11) 0.9287(15) 0.9590(15) 0.039(2) Uani 0.501(6) 1 d PU D 5
H21A H 0.8660 0.8900 1.0385 0.059 Uiso 0.501(6) 1 calc PR D 5
H21B H 0.7483 0.9650 0.9365 0.059 Uiso 0.501(6) 1 calc PR D 5
H21C H 0.9206 0.9915 0.9626 0.059 Uiso 0.501(6) 1 calc PR D 5
C2B C 0.9251(10) 0.7424(6) 0.8950(6) 0.056(3) Uani 0.499(6) 1 d PU D 6
H2B1 H 1.0269 0.7553 0.8938 0.084 Uiso 0.499(6) 1 calc PR D 6
H2B2 H 0.8782 0.6821 0.8339 0.084 Uiso 0.499(6) 1 calc PR D 6
H2B3 H 0.9248 0.7137 0.9754 0.084 Uiso 0.499(6) 1 calc PR D 6
C22B C 0.6738(7) 0.8211(7) 0.8772(5) 0.054(2) Uani 0.499(6) 1 d PU D 6
H22D H 0.6241 0.7615 0.8161 0.081 Uiso 0.499(6) 1 calc PR D 6
H22E H 0.6208 0.8981 0.8606 0.081 Uiso 0.499(6) 1 calc PR D 6
H22F H 0.6751 0.7922 0.9578 0.081 Uiso 0.499(6) 1 calc PR D 6
C21B C 0.8994(11) 0.9417(14) 0.9711(15) 0.039(2) Uani 0.499(6) 1 d PU D 6
H21D H 0.8848 0.9118 1.0468 0.058 Uiso 0.499(6) 1 calc PR D 6
H21E H 0.8384 1.0135 0.9442 0.058 Uiso 0.499(6) 1 calc PR D 6
H21F H 1.0034 0.9625 0.9845 0.058 Uiso 0.499(6) 1 calc PR D 6

loop_
_atom_site_aniso_label
_atom_site_aniso_U_11
_atom_site_aniso_U_22
_atom_site_aniso_U_33
_atom_site_aniso_U_23
_atom_site_aniso_U_13
_atom_site_aniso_U_12
O1 0.0476(12) 0.0312(10) 0.0366(10) -0.0045(8) 0.0085(9) 0.0092(9)
O2 0.0698(14) 0.0234(9) 0.0212(8) 0.0040(7) 0.0069(9) -0.0059(9)
O3 0.098(2) 0.0805(18) 0.0322(12) -0.0153(11) -0.0091(12) 0.0649(16)
N1 0.0441(13) 0.0224(10) 0.0205(9) 0.0001(8) 0.0085(9) 0.0056(9)
C1 0.072(2) 0.0365(16) 0.0377(16) 0.0125(13) 0.0337(16) 0.0178(15)
C3 0.072(2) 0.0340(15) 0.0235(12) 0.0021(12) 0.0101(13) -0.0172(15)
C4 0.0467(16) 0.0222(12) 0.0259(12) -0.0009(10) 0.0121(12) -0.0052(11)
C5 0.0402(15) 0.0245(12) 0.0218(12) -0.0009(10) 0.0094(11) 0.0040(11)
C6 0.077(2) 0.0290(14) 0.0176(12) 0.0019(11) 0.0060(13) 0.0192(15)
C7 0.096(2) 0.0203(13) 0.0210(13) 0.0038(11) 0.0161(14) 0.0028(14)
C8 0.126(3) 0.0197(13) 0.0300(15) -0.0031(12) 0.0266(18) -0.0027(16)
C11 0.105(3) 0.0260(14) 0.0264(14) 0.0025(11) 0.0152(16) -0.0113(16)
C12 0.071(2) 0.0451(18) 0.0311(15) -0.0005(13) 0.0075(15) -0.0267(16)
C13 0.0547(19) 0.0375(16) 0.0402(15) 0.0076(13) 0.0147(14) -0.0143(14)
C14 0.0452(16) 0.0294(13) 0.0316(13) 0.0055(11) 0.0169(12) 0.0050(12)
C15 0.0500(17) 0.0236(13) 0.0213(12) 0.0053(10) 0.0033(11) 0.0020(12)
C16 0.0565(18) 0.0307(14) 0.0251(13) 0.0052(11) 0.0060(12) -0.0062(13)
C17 0.058(2) 0.065(2) 0.0407(17) 0.0054(16) 0.0037(16) -0.0113(17)
C18 0.067(2) 0.0528(19) 0.0275(15) -0.0123(13) 0.0168(15) -0.0262(16)
C19 0.0554(19) 0.0383(15) 0.0273(14) -0.0033(12) 0.0155(13) -0.0166(13)
C20 0.096(3) 0.0494(19) 0.0227(14) 0.0042(13) 0.0075(16) -0.0349(18)
C9 0.035(4) 0.025(2) 0.032(2) -0.0052(19) 0.014(2) -0.003(2)
C23A 0.033(4) 0.026(2) 0.042(3) -0.003(2) 0.017(3) -0.001(2)
C10 0.036(4) 0.035(3) 0.046(3) -0.016(2) 0.020(3) -0.019(3)
C9B 0.031(4) 0.025(3) 0.023(3) -0.004(2) -0.001(2) 0.000(3)
C23B 0.045(5) 0.026(3) 0.034(3) -0.005(2) -0.009(3) 0.016(3)
C10B 0.023(4) 0.039(3) 0.027(3) -0.022(2) 0.001(3) -0.002(3)
C24A 0.036(3) 0.039(3) 0.034(3) 0.007(2) 0.013(2) 0.000(2)
C25A 0.051(3) 0.031(3) 0.033(3) 0.012(2) 0.018(2) 0.004(3)
C26A 0.059(4) 0.030(3) 0.036(3) 0.006(2) 0.020(3) -0.003(3)
C24B 0.053(4) 0.041(3) 0.028(3) -0.001(2) 0.022(3) 0.002(3)
C25B 0.046(3) 0.029(3) 0.028(3) 0.005(2) 0.022(2) -0.006(2)
C26B 0.036(3) 0.047(4) 0.027(3) 0.008(2) 0.011(2) 0.001(3)
C2A 0.032(3) 0.040(3) 0.032(3) 0.008(2) 0.011(2) 0.007(3)
C22A 0.036(4) 0.049(3) 0.034(3) 0.015(2) 0.010(3) -0.007(3)
C21A 0.034(6) 0.053(5) 0.034(5) 0.008(3) 0.014(5) 0.001(5)
C2B 0.091(7) 0.050(4) 0.042(4) 0.024(3) 0.042(4) 0.024(4)
C22B 0.038(3) 0.093(6) 0.030(3) 0.020(3) 0.006(3) -0.014(3)
C21B 0.046(7) 0.047(4) 0.025(4) 0.000(3) 0.013(6) -0.003(6)

loop_
_atom_type_symbol
_atom_type_description
_atom_type_scat_dispersion_real
_atom_type_scat_dispersion_imag
_atom_type_scat_source
C C 0.0181 0.0091 'International Tables Vol C Tables 4.2.6.8 and 6.1.1.4'
H H 0.0000 0.0000 'International Tables Vol C Tables 4.2.6.8 and 6.1.1.4'
N N 0.0311 0.0180 'International Tables Vol C Tables 4.2.6.8 and 6.1.1.4'
O O 0.0492 0.0322 'International Tables Vol C Tables 4.2.6.8 and 6.1.1.4'

loop_
_geom_angle_atom_site_label_1
_geom_angle_atom_site_label_2
_geom_angle_atom_site_label_3
_geom_angle
C7 O2 C16 88.34(19)
C15 N1 C6 119.6(2)
C15 N1 C5 121.0(2)
C6 N1 C5 118.4(2)
C25A C1 C26B 118.5(4)
C25A C1 C14 122.5(3)
C26B C1 C14 118.9(4)
C25A C1 C24A 113.9(4)
C26B C1 C24A 52.0(4)
C14 C1 C24A 103.5(3)
C25A C1 C25B 46.5(3)
C26B C1 C25B 111.7(4)
C14 C1 C25B 106.6(3)
C24A C1 C25B 149.8(3)
C25A C1 C24B 52.2(3)
C26B C1 C24B 108.3(4)
C14 C1 C24B 110.9(3)
C24A C1 C24B 69.3(3)
C25B C1 C24B 98.5(3)
C25A C1 C26A 107.9(4)
C26B C1 C26A 48.8(3)
C14 C1 C26A 106.2(3)
C24A C1 C26A 100.4(4)
C25B C1 C26A 72.3(3)
C24B C1 C26A 142.8(3)
C4 C3 C12 115.6(2)
C4 C3 C20 122.5(3)
C12 C3 C20 121.9(3)
C3 C4 C5 122.2(2)
C3 C4 H4 118.9
C5 C4 H4 118.9
C4 C5 C14 122.7(2)
C4 C5 N1 114.0(2)
C14 C5 N1 123.3(2)
O3 C6 N1 121.3(3)
O3 C6 C7 125.4(3)
N1 C6 C7 113.3(3)
O2 C7 C8 114.4(2)
O2 C7 C6 105.7(2)
C8 C7 C6 115.1(3)
O2 C7 C11 89.2(2)
C8 C7 C11 121.1(3)
C6 C7 C11 107.7(2)
C9B C8 C19 117.4(3)
C9B C8 C7 116.6(3)
C19 C8 C7 121.7(3)
C9B C8 C9 37.8(3)
C19 C8 C9 117.7(3)
C7 C8 C9 118.0(3)
C7 C11 C16 83.3(2)
C7 C11 H11A 114.8
C16 C11 H11A 114.8
C7 C11 H11B 114.8
C16 C11 H11B 114.8
H11A C11 H11B 111.8
C13 C12 C3 122.2(3)
C13 C12 H12 118.9
C3 C12 H12 118.9
C12 C13 C14 122.8(3)
C12 C13 H13 118.6
C14 C13 H13 118.6
C13 C14 C5 114.5(2)
C13 C14 C1 119.1(3)
C5 C14 C1 126.4(3)
O1 C15 N1 122.3(2)
O1 C15 C16 124.7(3)
N1 C15 C16 113.0(2)
O2 C16 C17 114.0(2)
O2 C16 C15 105.9(2)
C17 C16 C15 114.4(3)
O2 C16 C11 89.1(2)
C17 C16 C11 121.6(3)
C15 C16 C11 108.3(2)
C16 C17 H17A 109.5
C16 C17 H17B 109.5
H17A C17 H17B 109.5
C16 C17 H17C 109.5
H17A C17 H17C 109.5
H17B C17 H17C 109.5
C10B C18 C19 118.8(4)
C10B C18 C10 26.7(3)
C19 C18 C10 119.7(3)
C10B C18 H18 114.1
C19 C18 H18 120.2
C10 C18 H18 120.2
C8 C19 C18 121.0(3)
C8 C19 H19 119.5
C18 C19 H19 119.5
C2B C20 C21A 124.8(8)
C2B C20 C22A 61.2(5)
C21A C20 C22A 119.0(7)
C2B C20 C3 115.5(4)
C21A C20 C3 113.0(8)
C22A C20 C3 113.3(3)
C2B C20 C21B 116.2(7)
C21A C20 C21B 18.5(6)
C22A C20 C21B 132.4(6)
C3 C20 C21B 109.5(7)
C2B C20 C22B 110.1(5)
C21A C20 C22B 79.1(5)
C22A C20 C22B 51.4(4)
C3 C20 C22B 106.3(3)
C21B C20 C22B 97.4(5)
C2B C20 C2A 37.0(5)
C21A C20 C2A 106.0(6)
C22A C20 C2A 98.1(4)
C3 C20 C2A 104.8(3)
C21B C20 C2A 90.1(5)
C22B C20 C2A 143.3(4)
C23A C9 C8 119.9(4)
C23A C9 H9 120.1
C8 C9 H9 120.1
C10 C23A C9 121.3(5)
C10 C23A H23A 119.3
C9 C23A H23A 119.3
C23A C10 C18 117.7(5)
C23A C10 H10 121.2
C18 C10 H10 121.2
C8 C9B C23B 116.1(5)
C8 C9B H9B 122.0
C23B C9B H9B 122.0
C10B C23B C9B 121.9(6)
C10B C23B H23B 119.1
C9B C23B H23B 119.1
C18 C10B C23B 120.4(6)
C18 C10B H10B 119.8
C23B C10B H10B 119.8
C1 C24A H24A 109.5
C1 C24A H24B 109.5
C1 C24A H24C 109.5
C1 C25A H25A 109.5
C1 C25A H25B 109.5
C1 C25A H25C 109.5
C1 C26A H26A 109.5
C1 C26A H26B 109.5
C1 C26A H26C 109.5
C1 C24B H24D 109.5
C1 C24B H24E 109.5
C1 C24B H24F 109.5
C1 C25B H25D 109.5
C1 C25B H25E 109.5
C1 C25B H25F 109.5
C1 C26B H26D 109.5
C1 C26B H26E 109.5
C1 C26B H26F 109.5
C20 C2A H2A1 109.5
C20 C2A H2A2 109.5
C20 C2A H2A3 109.5
C20 C22A H22A 109.5
C20 C22A H22B 109.5
C20 C22A H22C 109.5
C20 C21A H21A 109.5
C20 C21A H21B 109.5
C20 C21A H21C 109.5
C20 C2B H2B1 109.5
C20 C2B H2B2 109.5
C20 C2B H2B3 109.5
C20 C22B H22D 109.5
C20 C22B H22E 109.5
C20 C22B H22F 109.5
C20 C21B H21D 109.5
C20 C21B H21E 109.5
C20 C21B H21F 109.5

loop_
_geom_bond_atom_site_label_1
_geom_bond_atom_site_label_2
_geom_bond_distance
O1 C15 1.211(3)
O2 C7 1.473(3)
O2 C16 1.475(3)
O3 C6 1.206(4)
N1 C15 1.390(4)
N1 C6 1.409(3)
N1 C5 1.457(3)
C1 C25A 1.347(6)
C1 C26B 1.355(6)
C1 C14 1.543(3)
C1 C24A 1.601(6)
C1 C25B 1.618(6)
C1 C24B 1.685(6)
C1 C26A 1.689(6)
C3 C4 1.382(4)
C3 C12 1.392(4)
C3 C20 1.532(4)
C4 C5 1.390(3)
C4 H4 0.9500
C5 C14 1.397(4)
C6 C7 1.511(4)
C7 C8 1.487(4)
C7 C11 1.546(5)
C8 C9B 1.332(6)
C8 C19 1.368(4)
C8 C9 1.546(7)
C11 C16 1.546(4)
C11 H11A 0.9900
C11 H11B 0.9900
C12 C13 1.383(4)
C12 H12 0.9500
C13 C14 1.394(4)
C13 H13 0.9500
C15 C16 1.516(4)
C16 C17 1.483(5)
C17 H17A 0.9800
C17 H17B 0.9800
C17 H17C 0.9800
C18 C10B 1.249(8)
C18 C19 1.382(4)
C18 C10 1.566(9)
C18 H18 0.9500
C19 H19 0.9500
C20 C2B 1.274(7)
C20 C21A 1.412(15)
C20 C22A 1.487(6)
C20 C21B 1.564(13)
C20 C22B 1.745(7)
C20 C2A 1.794(7)
C9 C23A 1.381(7)
C9 H9 0.9500
C23A C10 1.378(8)
C23A H23A 0.9500
C10 H10 0.9500
C9B C23B 1.392(8)
C9B H9B 0.9500
C23B C10B 1.367(9)
C23B H23B 0.9500
C10B H10B 0.9500
C24A H24A 0.9800
C24A H24B 0.9800
C24A H24C 0.9800
C25A H25A 0.9800
C25A H25B 0.9800
C25A H25C 0.9800
C26A H26A 0.9800
C26A H26B 0.9800
C26A H26C 0.9800
C24B H24D 0.9800
C24B H24E 0.9800
C24B H24F 0.9800
C25B H25D 0.9800
C25B H25E 0.9800
C25B H25F 0.9800
C26B H26D 0.9800
C26B H26E 0.9800
C26B H26F 0.9800
C2A H2A1 0.9800
C2A H2A2 0.9800
C2A H2A3 0.9800
C22A H22A 0.9800
C22A H22B 0.9800
C22A H22C 0.9800
C21A H21A 0.9800
C21A H21B 0.9800
C21A H21C 0.9800
C2B H2B1 0.9800
C2B H2B2 0.9800
C2B H2B3 0.9800
C22B H22D 0.9800
C22B H22E 0.9800
C22B H22F 0.9800
C21B H21D 0.9800
C21B H21E 0.9800
C21B H21F 0.9800
